data_7018716
loop_
_publ_author_name
'Su, Shengqun'
'Wang, Song'
'Song, Xuezhi'
'Song, Shuyan'
'Qin, Chao'
'Zhu, Min'
'Hao, Zhaomin'
'Zhao, Shuna'
'Zhang, Hongjie'

_publ_section_title
;
 Syntheses, structures, photoluminescence, and magnetic properties of
 (3,6)- and 4-connected lanthanide metal-organic frameworks with a
 semirigid tricarboxylate ligand.
;
_journal_issue 16
_journal_name_full 'Dalton transactions (Cambridge, England : 2003)'
_journal_page_first 4772
_journal_page_last 4779
_journal_paper_doi 10.1039/c2dt12346k
_journal_volume 41
_journal_year 2012
_chemical_formula_moiety 'C21 H20.50 N3 O11.25 Tb'
_chemical_formula_sum 'C21 H20.5 N3 O11.25 Tb'
_chemical_formula_weight 653.83
_chemical_melting_point ?
_chemical_name_systematic
;
?
;
_space_group_IT_number 15
_symmetry_cell_setting monoclinic
_symmetry_space_group_name_Hall '-C 2yc'
_symmetry_space_group_name_H-M 'C 1 2/c 1'
_atom_sites_solution_hydrogens geom
_atom_sites_solution_primary direct
_atom_sites_solution_secondary difmap
_audit_creation_method SHELXL-97
_cell_angle_alpha 90.00
_cell_angle_beta 124.16
_cell_angle_gamma 90.00
_cell_formula_units_Z 8
_cell_length_a 23.5862(9)
_cell_length_b 15.7079(6)
_cell_length_c 16.0933(12)
_cell_measurement_reflns_used 4916
_cell_measurement_temperature 185(2)
_cell_measurement_theta_max 26.11
_cell_measurement_theta_min 1.66
_cell_volume 4933.7(5)
_computing_cell_refinement 'Bruker SMART'
_computing_data_collection 'Bruker SMART'
_computing_data_reduction 'Bruker SAINT'
_computing_molecular_graphics SHELXP-97
_computing_publication_material SHELXTL
_computing_structure_refinement 'SHELXL-97 (Sheldrick, 1997)'
_computing_structure_solution 'SHELXS-97 (Sheldrick, 1990)'
_diffrn_ambient_temperature 185(2)
_diffrn_detector_area_resol_mean 9.00cm
_diffrn_measured_fraction_theta_full 0.999
_diffrn_measured_fraction_theta_max 0.999
_diffrn_measurement_device_type 'CCD area detector'
_diffrn_measurement_method 'phi and omega scans'
_diffrn_radiation_monochromator graphite
_diffrn_radiation_source 'fine-focus sealed tube'
_diffrn_radiation_type MoK\a
_diffrn_radiation_wavelength 0.71073
_diffrn_reflns_av_R_equivalents 0.0209
_diffrn_reflns_av_sigmaI/netI 0.0243
_diffrn_reflns_limit_h_max 29
_diffrn_reflns_limit_h_min -20
_diffrn_reflns_limit_k_max 19
_diffrn_reflns_limit_k_min -19
_diffrn_reflns_limit_l_max 19
_diffrn_reflns_limit_l_min -19
_diffrn_reflns_number 13466
_diffrn_reflns_theta_full 26.11
_diffrn_reflns_theta_max 26.11
_diffrn_reflns_theta_min 1.66
_diffrn_standards_decay_% none
_diffrn_standards_interval_count none
_diffrn_standards_interval_time none
_diffrn_standards_number none
_exptl_absorpt_coefficient_mu 2.931
_exptl_absorpt_correction_T_max 0.7018
_exptl_absorpt_correction_T_min 0.5277
_exptl_absorpt_correction_type empirical
_exptl_absorpt_process_details SADABS
_exptl_crystal_colour 'light yellow'
_exptl_crystal_density_diffrn 1.760
_exptl_crystal_density_method 'not measured'
_exptl_crystal_description rod
_exptl_crystal_F_000 2579
_exptl_crystal_size_max 0.25
_exptl_crystal_size_mid 0.18
_exptl_crystal_size_min 0.13
_refine_diff_density_max 3.105
_refine_diff_density_min -2.635
_refine_diff_density_rms 0.131
_refine_ls_extinction_method none
_refine_ls_goodness_of_fit_ref 1.043
_refine_ls_hydrogen_treatment constr
_refine_ls_matrix_type full
_refine_ls_number_parameters 289
_refine_ls_number_reflns 4916
_refine_ls_number_restraints 0
_refine_ls_restrained_S_all 1.043
_refine_ls_R_factor_all 0.0380
_refine_ls_R_factor_gt 0.0342
_refine_ls_shift/su_max 0.001
_refine_ls_shift/su_mean 0.000
_refine_ls_structure_factor_coef Fsqd
_refine_ls_weighting_details 'calc w=1/[\s^2^(Fo^2^)+(0.0364P)^2^+55.5784P] where P=(Fo^2^+2Fc^2^)/3'
_refine_ls_weighting_scheme calc
_refine_ls_wR_factor_gt 0.0827
_refine_ls_wR_factor_ref 0.0851
_reflns_number_gt 4445
_reflns_number_total 4916
_reflns_threshold_expression >2sigma(I)
_cod_data_source_file c2dt12346k.txt
_cod_data_source_block 8
_cod_depositor_comments
;
The following automatic conversions were performed:

'_chemical_melting_point' value 'not measured' was changed to '?' -
the value is undefined or not given.

'_symmetry_cell_setting' value
'Monoclinic' changed to 'monoclinic' according to
/home/saulius/struct/CIF-dictionaries/cif_core.dic dictionary named
'cif_core.dic' version 2.4.1 from 2010-06-29.

Automatic conversion script
Id: cif_fix_values 1715 2011-07-08 13:25:40Z adriana 
;
_cod_original_sg_symbol_H-M C2/c
_cod_original_formula_sum 'C21 H20.50 N3 O11.25 Tb'
_cod_database_code 7018716

loop_
_symmetry_equiv_pos_as_xyz
'x, y, z'
'-x, y, -z+1/2'
'x+1/2, y+1/2, z'
'-x+1/2, y+1/2, -z+1/2'
'-x, -y, -z'
'x, -y, z-1/2'
'-x+1/2, -y+1/2, -z'
'x+1/2, -y+1/2, z-1/2'

loop_
_atom_site_label
_atom_site_type_symbol
_atom_site_fract_x
_atom_site_fract_y
_atom_site_fract_z
_atom_site_U_iso_or_equiv
_atom_site_adp_type
_atom_site_occupancy
_atom_site_symmetry_multiplicity
_atom_site_calc_flag
_atom_site_refinement_flags
_atom_site_disorder_assembly
_atom_site_disorder_group
Tb1 Tb 0.310550(10) -0.827609(12) 0.123129(14) 0.01415(8) Uani 1 1 d . . .
C1 C 0.3683(2) -0.5388(3) 0.1737(3) 0.0236(10) Uani 1 1 d . . .
C2 C 0.3568(2) -0.4566(3) 0.1366(4) 0.0232(10) Uani 1 1 d . . .
H2A H 0.3203 -0.4454 0.0690 0.028 Uiso 1 1 calc R . .
C3 C 0.3983(2) -0.3903(3) 0.1979(4) 0.0223(10) Uani 1 1 d . . .
C4 C 0.4527(2) -0.4062(3) 0.2969(4) 0.0256(10) Uani 1 1 d . . .
C5 C 0.4654(3) -0.4891(4) 0.3321(4) 0.0316(11) Uani 1 1 d . . .
H5 H 0.5032 -0.5008 0.3986 0.038 Uiso 1 1 calc R . .
C6 C 0.4238(3) -0.5549(3) 0.2718(4) 0.0308(11) Uani 1 1 d . . .
H6A H 0.4330 -0.6114 0.2971 0.037 Uiso 1 1 calc R . .
C7 C 0.4805(2) -0.3088(3) 0.4252(4) 0.0229(10) Uani 1 1 d . . .
C8 C 0.4149(2) -0.3103(3) 0.4036(3) 0.0217(9) Uani 1 1 d . . .
H8A H 0.3785 -0.3352 0.3430 0.026 Uiso 1 1 calc R . .
C9 C 0.4027(2) -0.2753(3) 0.4711(3) 0.0180(9) Uani 1 1 d . . .
C10 C 0.4561(2) -0.2411(3) 0.5614(3) 0.0179(9) Uani 1 1 d . . .
H10A H 0.4479 -0.2193 0.6088 0.022 Uiso 1 1 calc R . .
C11 C 0.5218(2) -0.2391(3) 0.5815(3) 0.0174(9) Uani 1 1 d . . .
C12 C 0.5341(2) -0.2725(3) 0.5128(3) 0.0193(9) Uani 1 1 d . . .
H12A H 0.5787 -0.2705 0.5261 0.023 Uiso 1 1 calc R . .
C13 C 0.3204(2) -0.6103(3) 0.1097(3) 0.0208(9) Uani 1 1 d . . .
C14 C 0.3302(2) -0.2753(3) 0.4434(3) 0.0192(9) Uani 1 1 d . . .
C15 C 0.5807(2) -0.2039(3) 0.6796(3) 0.0178(9) Uani 1 1 d . . .
C19 C 0.4244(3) -0.9564(4) 0.1135(5) 0.0481(6) Uani 1 1 d . . .
H19A H 0.4616 -0.9206 0.1595 0.058 Uiso 1 1 calc R . .
C20 C 0.5095(3) -1.0532(4) 0.1300(5) 0.0481(6) Uani 1 1 d . . .
H20A H 0.5404 -1.0077 0.1737 0.072 Uiso 1 1 calc R . .
H20B H 0.5155 -1.0630 0.0753 0.072 Uiso 1 1 calc R . .
H20C H 0.5201 -1.1056 0.1692 0.072 Uiso 1 1 calc R . .
C21 C 0.3842(3) -1.0875(4) 0.0204(5) 0.0481(6) Uani 1 1 d . . .
H21A H 0.3397 -1.0628 -0.0015 0.072 Uiso 1 1 calc R . .
H21B H 0.3904 -1.1413 0.0554 0.072 Uiso 1 1 calc R . .
H21C H 0.3859 -1.0980 -0.0382 0.072 Uiso 1 1 calc R . .
C16 C 0.2723(4) -1.0153(4) 0.1707(5) 0.0579(8) Uani 1 1 d . A .
H16 H 0.2366 -1.0136 0.1012 0.087 Uiso 1 1 calc R . .
C18 C 0.3165(4) -1.0829(5) 0.3244(5) 0.0579(8) Uani 1 1 d . A .
H18A H 0.3313 -1.0250 0.3504 0.087 Uiso 1 1 calc R . .
H18B H 0.3566 -1.1173 0.3425 0.087 Uiso 1 1 calc R . .
H18C H 0.2936 -1.1083 0.3537 0.087 Uiso 1 1 calc R . .
C17' C 0.2488(10) -1.1722(10) 0.1817(12) 0.0579(8) Uani 0.45 1 d P A 1
H17A H 0.2881 -1.2037 0.1917 0.087 Uiso 0.45 1 calc PR A 1
H17B H 0.2116 -1.1722 0.1102 0.087 Uiso 0.45 1 calc PR A 1
H17C H 0.2330 -1.1995 0.2200 0.087 Uiso 0.45 1 calc PR A 1
C17 C 0.2049(7) -1.1303(9) 0.1721(9) 0.0579(8) Uani 0.55 1 d P A 2
H17D H 0.1688 -1.0937 0.1650 0.087 Uiso 0.55 1 calc PR A 2
H17E H 0.2123 -1.1787 0.2155 0.087 Uiso 0.55 1 calc PR A 2
H17F H 0.1910 -1.1512 0.1058 0.087 Uiso 0.55 1 calc PR A 2
N1 N 0.3826(3) -0.3053(3) 0.1545(4) 0.0347(10) Uani 1 1 d . . .
N3 N 0.4388(3) -1.0285(3) 0.0883(4) 0.0481(6) Uani 1 1 d . . .
N2 N 0.2703(3) -1.0801(4) 0.2180(4) 0.0579(8) Uani 1 1 d . . .
O1 O 0.32793(18) -0.6789(2) 0.1545(3) 0.0263(7) Uani 1 1 d . . .
O2 O 0.27744(16) -0.5947(2) 0.0183(2) 0.0225(7) Uani 1 1 d . . .
O3 O 0.3475(2) -0.2987(3) 0.0632(3) 0.0503(11) Uani 1 1 d . . .
O4 O 0.4047(3) -0.2438(3) 0.2110(4) 0.0630(15) Uani 1 1 d . . .
O5 O 0.28568(16) -0.3144(2) 0.3659(2) 0.0249(7) Uani 1 1 d . . .
O6 O 0.31630(16) -0.2362(2) 0.4982(2) 0.0228(7) Uani 1 1 d . . .
O7 O 0.56967(16) -0.1798(2) 0.7445(2) 0.0232(7) Uani 1 1 d . . .
O8 O 0.63896(15) -0.2008(2) 0.6956(2) 0.0212(7) Uani 1 1 d . . .
O9 O 0.49657(18) -0.3426(2) 0.3609(3) 0.0328(9) Uani 1 1 d . . .
O11 O 0.3661(2) -0.9319(3) 0.0815(3) 0.0481(6) Uani 1 1 d . . .
O10 O 0.3109(3) -0.9578(3) 0.1991(3) 0.0579(8) Uani 1 1 d . . .
O1W O 0.2551(9) -1.3401(15) 0.1650(14) 0.061(6) Uani 0.25 1 d P . .

loop_
_atom_site_aniso_label
_atom_site_aniso_U_11
_atom_site_aniso_U_22
_atom_site_aniso_U_33
_atom_site_aniso_U_23
_atom_site_aniso_U_13
_atom_site_aniso_U_12
Tb1 0.01131(11) 0.01499(12) 0.01220(12) -0.00084(7) 0.00419(9) -0.00117(7)
C1 0.024(2) 0.025(2) 0.020(2) -0.0049(18) 0.011(2) -0.0033(19)
C2 0.023(2) 0.024(2) 0.020(2) -0.0027(18) 0.011(2) -0.0022(19)
C3 0.027(2) 0.020(2) 0.027(2) -0.0048(19) 0.019(2) -0.0041(19)
C4 0.020(2) 0.033(3) 0.027(2) -0.016(2) 0.016(2) -0.012(2)
C5 0.023(2) 0.038(3) 0.022(2) -0.005(2) 0.005(2) -0.003(2)
C6 0.029(3) 0.026(3) 0.024(2) -0.002(2) 0.006(2) -0.005(2)
C7 0.022(2) 0.026(2) 0.024(2) -0.0083(19) 0.015(2) -0.0051(19)
C8 0.016(2) 0.029(2) 0.019(2) -0.0089(18) 0.0091(19) -0.0061(18)
C9 0.015(2) 0.020(2) 0.018(2) 0.0008(17) 0.0092(18) 0.0013(17)
C10 0.018(2) 0.019(2) 0.015(2) -0.0023(17) 0.0083(18) -0.0013(17)
C11 0.015(2) 0.018(2) 0.015(2) 0.0001(17) 0.0057(18) -0.0004(16)
C12 0.014(2) 0.021(2) 0.022(2) -0.0038(18) 0.0098(19) -0.0023(17)
C13 0.020(2) 0.019(2) 0.018(2) -0.0037(17) 0.0074(19) -0.0019(17)
C14 0.016(2) 0.023(2) 0.019(2) 0.0055(18) 0.0098(18) 0.0038(17)
C15 0.016(2) 0.017(2) 0.015(2) 0.0015(17) 0.0059(18) 0.0015(17)
C19 0.0480(14) 0.0412(14) 0.0563(15) -0.0058(11) 0.0299(13) 0.0104(11)
C20 0.0480(14) 0.0412(14) 0.0563(15) -0.0058(11) 0.0299(13) 0.0104(11)
C21 0.0480(14) 0.0412(14) 0.0563(15) -0.0058(11) 0.0299(13) 0.0104(11)
C16 0.0683(19) 0.0482(16) 0.0429(15) 0.0055(12) 0.0224(14) -0.0255(14)
C18 0.0683(19) 0.0482(16) 0.0429(15) 0.0055(12) 0.0224(14) -0.0255(14)
C17' 0.0683(19) 0.0482(16) 0.0429(15) 0.0055(12) 0.0224(14) -0.0255(14)
C17 0.0683(19) 0.0482(16) 0.0429(15) 0.0055(12) 0.0224(14) -0.0255(14)
N1 0.042(3) 0.024(2) 0.040(3) -0.004(2) 0.024(2) -0.007(2)
N3 0.0480(14) 0.0412(14) 0.0563(15) -0.0058(11) 0.0299(13) 0.0104(11)
N2 0.0683(19) 0.0482(16) 0.0429(15) 0.0055(12) 0.0224(14) -0.0255(14)
O1 0.0330(19) 0.0177(17) 0.0189(16) -0.0009(13) 0.0089(15) -0.0035(14)
O2 0.0215(16) 0.0181(16) 0.0170(15) -0.0018(12) 0.0043(14) -0.0032(13)
O3 0.056(3) 0.033(2) 0.042(3) 0.0028(19) 0.015(2) -0.005(2)
O4 0.109(4) 0.026(2) 0.058(3) -0.014(2) 0.049(3) -0.018(2)
O5 0.0121(15) 0.039(2) 0.0197(16) -0.0051(14) 0.0065(13) -0.0039(13)
O6 0.0232(17) 0.0267(17) 0.0247(17) 0.0004(14) 0.0172(15) 0.0034(13)
O7 0.0143(15) 0.0348(19) 0.0157(15) -0.0055(13) 0.0055(13) 0.0015(13)
O8 0.0156(15) 0.0274(17) 0.0185(16) -0.0010(13) 0.0083(13) -0.0024(13)
O9 0.0255(18) 0.046(2) 0.035(2) -0.0270(17) 0.0224(17) -0.0193(16)
O11 0.0480(14) 0.0412(14) 0.0563(15) -0.0058(11) 0.0299(13) 0.0104(11)
O10 0.0683(19) 0.0482(16) 0.0429(15) 0.0055(12) 0.0224(14) -0.0255(14)
O1W 0.029(9) 0.112(17) 0.044(10) -0.037(11) 0.021(8) 0.000(10)

loop_
_atom_type_symbol
_atom_type_description
_atom_type_scat_dispersion_real
_atom_type_scat_dispersion_imag
_atom_type_scat_source
C C 0.0033 0.0016 'International Tables Vol C Tables 4.2.6.8 and 6.1.1.4'
H H 0.0000 0.0000 'International Tables Vol C Tables 4.2.6.8 and 6.1.1.4'
N N 0.0061 0.0033 'International Tables Vol C Tables 4.2.6.8 and 6.1.1.4'
O O 0.0106 0.0060 'International Tables Vol C Tables 4.2.6.8 and 6.1.1.4'
Tb Tb -0.1723 4.1537 'International Tables Vol C Tables 4.2.6.8 and 6.1.1.4'

loop_
_geom_angle_atom_site_label_1
_geom_angle_atom_site_label_2
_geom_angle_atom_site_label_3
_geom_angle
_geom_angle_site_symmetry_1
_geom_angle_site_symmetry_3
O6 Tb1 O1 70.86(12) 6_545 .
O6 Tb1 O10 146.29(15) 6_545 .
O1 Tb1 O10 141.74(14) . .
O6 Tb1 O2 80.59(11) 6_545 7_535
O1 Tb1 O2 131.34(11) . 7_535
O10 Tb1 O2 78.49(13) . 7_535
O6 Tb1 O5 123.29(11) 6_545 4_545
O1 Tb1 O5 87.51(12) . 4_545
O10 Tb1 O5 76.46(16) . 4_545
O2 Tb1 O5 76.12(11) 7_535 4_545
O6 Tb1 O7 97.82(11) 6_545 5_646
O1 Tb1 O7 77.74(12) . 5_646
O10 Tb1 O7 85.55(14) . 5_646
O2 Tb1 O7 146.29(11) 7_535 5_646
O5 Tb1 O7 128.67(11) 4_545 5_646
O6 Tb1 O11 75.37(14) 6_545 .
O1 Tb1 O11 132.04(14) . .
O10 Tb1 O11 73.36(18) . .
O2 Tb1 O11 72.84(13) 7_535 .
O5 Tb1 O11 140.12(14) 4_545 .
O7 Tb1 O11 74.20(13) 5_646 .
O6 Tb1 O8 135.64(11) 6_545 5_646
O1 Tb1 O8 70.35(11) . 5_646
O10 Tb1 O8 72.03(14) . 5_646
O2 Tb1 O8 142.81(11) 7_535 5_646
O5 Tb1 O8 75.35(11) 4_545 5_646
O7 Tb1 O8 53.34(10) 5_646 5_646
O11 Tb1 O8 117.93(13) . 5_646
O6 Tb1 C15 116.54(12) 6_545 5_646
O1 Tb1 C15 69.19(12) . 5_646
O10 Tb1 C15 80.31(14) . 5_646
O2 Tb1 C15 158.58(12) 7_535 5_646
O5 Tb1 C15 101.91(12) 4_545 5_646
O7 Tb1 C15 27.00(12) 5_646 5_646
O11 Tb1 C15 98.08(14) . 5_646
O8 Tb1 C15 26.64(11) 5_646 5_646
O6 Tb1 O6 74.95(11) 6_545 4_545
O1 Tb1 O6 69.08(11) . 4_545
O10 Tb1 O6 118.71(14) . 4_545
O2 Tb1 O6 65.84(10) 7_535 4_545
O5 Tb1 O6 48.34(10) 4_545 4_545
O7 Tb1 O6 146.63(10) 5_646 4_545
O11 Tb1 O6 132.07(12) . 4_545
O8 Tb1 O6 109.65(10) 5_646 4_545
C15 Tb1 O6 128.81(11) 5_646 4_545
C2 C1 C6 119.3(4) . .
C2 C1 C13 120.5(4) . .
C6 C1 C13 120.2(4) . .
C1 C2 C3 120.2(4) . .
C1 C2 H2A 119.9 . .
C3 C2 H2A 119.9 . .
C2 C3 C4 120.4(4) . .
C2 C3 N1 117.3(4) . .
C4 C3 N1 122.3(4) . .
C5 C4 O9 118.2(5) . .
C5 C4 C3 119.0(4) . .
O9 C4 C3 122.8(5) . .
C6 C5 C4 120.8(5) . .
C6 C5 H5 119.6 . .
C4 C5 H5 119.6 . .
C5 C6 C1 120.3(5) . .
C5 C6 H6A 119.8 . .
C1 C6 H6A 119.8 . .
C12 C7 C8 121.1(4) . .
C12 C7 O9 116.1(4) . .
C8 C7 O9 122.7(4) . .
C7 C8 C9 119.5(4) . .
C7 C8 H8A 120.2 . .
C9 C8 H8A 120.2 . .
C8 C9 C10 120.6(4) . .
C8 C9 C14 118.0(4) . .
C10 C9 C14 121.5(4) . .
C9 C10 C11 119.2(4) . .
C9 C10 H10A 120.4 . .
C11 C10 H10A 120.4 . .
C12 C11 C10 120.5(4) . .
C12 C11 C15 119.4(4) . .
C10 C11 C15 120.1(4) . .
C7 C12 C11 119.1(4) . .
C7 C12 H12A 120.4 . .
C11 C12 H12A 120.4 . .
O1 C13 O2 127.0(4) . .
O1 C13 C1 115.9(4) . .
O2 C13 C1 117.1(4) . .
O5 C14 O6 122.2(4) . .
O5 C14 C9 118.3(4) . .
O6 C14 C9 119.4(4) . .
O8 C15 O7 122.0(4) . .
O8 C15 C11 119.4(4) . .
O7 C15 C11 118.6(4) . .
O8 C15 Tb1 63.6(2) . 5_646
O7 C15 Tb1 59.5(2) . 5_646
C11 C15 Tb1 167.9(3) . 5_646
O11 C19 N3 124.4(7) . .
O11 C19 H19A 117.8 . .
N3 C19 H19A 117.8 . .
N3 C20 H20A 109.5 . .
N3 C20 H20B 109.5 . .
H20A C20 H20B 109.5 . .
N3 C20 H20C 109.5 . .
H20A C20 H20C 109.5 . .
H20B C20 H20C 109.5 . .
N3 C21 H21A 109.5 . .
N3 C21 H21B 109.5 . .
H21A C21 H21B 109.5 . .
N3 C21 H21C 109.5 . .
H21A C21 H21C 109.5 . .
H21B C21 H21C 109.5 . .
O10 C16 N2 130.8(7) . .
O10 C16 H16 114.6 . .
N2 C16 H16 114.6 . .
N2 C18 H18A 109.5 . .
N2 C18 H18B 109.5 . .
H18A C18 H18B 109.5 . .
N2 C18 H18C 109.5 . .
H18A C18 H18C 109.5 . .
H18B C18 H18C 109.5 . .
N2 C17' H17A 109.5 . .
N2 C17' H17B 109.5 . .
H17A C17' H17B 109.5 . .
N2 C17' H17C 109.5 . .
H17A C17' H17C 109.5 . .
H17B C17' H17C 109.5 . .
N2 C17 H17D 109.5 . .
N2 C17 H17E 109.5 . .
H17D C17 H17E 109.5 . .
N2 C17 H17F 109.5 . .
H17D C17 H17F 109.5 . .
H17E C17 H17F 109.5 . .
O3 N1 O4 123.0(5) . .
O3 N1 C3 118.3(4) . .
O4 N1 C3 118.7(5) . .
C19 N3 C20 121.1(6) . .
C19 N3 C21 120.5(5) . .
C20 N3 C21 118.4(5) . .
C16 N2 C18 118.5(6) . .
C16 N2 C17 119.4(7) . .
C18 N2 C17 117.2(6) . .
C16 N2 C17' 129.3(8) . .
C18 N2 C17' 107.2(7) . .
C17 N2 C17' 44.9(8) . .
C13 O1 Tb1 140.5(3) . .
C13 O2 Tb1 135.8(3) . 7_535
C14 O5 Tb1 105.7(3) . 4
C14 O6 Tb1 169.4(3) . 6_546
C14 O6 Tb1 82.1(3) . 4
Tb1 O6 Tb1 105.05(11) 6_546 4
C15 O7 Tb1 93.5(3) . 5_646
C15 O8 Tb1 89.8(3) . 5_646
C4 O9 C7 115.2(4) . .
C19 O11 Tb1 138.6(4) . .
C16 O10 Tb1 132.9(5) . .

loop_
_geom_bond_atom_site_label_1
_geom_bond_atom_site_label_2
_geom_bond_distance
_geom_bond_site_symmetry_2
Tb1 O6 2.318(3) 6_545
Tb1 O1 2.376(3) .
Tb1 O10 2.380(4) .
Tb1 O2 2.382(3) 7_535
Tb1 O5 2.382(3) 4_545
Tb1 O7 2.403(3) 5_646
Tb1 O11 2.416(4) .
Tb1 O8 2.495(3) 5_646
Tb1 C15 2.785(4) 5_646
Tb1 O6 2.875(3) 4_545
C1 C2 1.384(7) .
C1 C6 1.396(7) .
C1 C13 1.514(6) .
C2 C3 1.389(6) .
C2 H2A 0.9500 .
C3 C4 1.397(7) .
C3 N1 1.455(6) .
C4 C5 1.383(8) .
C4 O9 1.391(5) .
C5 C6 1.380(7) .
C5 H5 0.9500 .
C6 H6A 0.9500 .
C7 C12 1.382(6) .
C7 C8 1.382(6) .
C7 O9 1.392(6) .
C8 C9 1.384(6) .
C8 H8A 0.9500 .
C9 C10 1.389(6) .
C9 C14 1.504(6) .
C10 C11 1.395(6) .
C10 H10A 0.9500 .
C11 C12 1.392(6) .
C11 C15 1.506(6) .
C12 H12A 0.9500 .
C13 O1 1.253(6) .
C13 O2 1.256(5) .
C14 O5 1.251(6) .
C14 O6 1.261(5) .
C15 O8 1.249(5) .
C15 O7 1.267(5) .
C15 Tb1 2.785(4) 5_646
C19 O11 1.228(7) .
C19 N3 1.310(8) .
C19 H19A 0.9500 .
C20 N3 1.458(8) .
C20 H20A 0.9800 .
C20 H20B 0.9800 .
C20 H20C 0.9800 .
C21 N3 1.460(8) .
C21 H21A 0.9800 .
C21 H21B 0.9800 .
C21 H21C 0.9800 .
C16 O10 1.178(7) .
C16 N2 1.288(8) .
C16 H16 0.9500 .
C18 N2 1.424(8) .
C18 H18A 0.9800 .
C18 H18B 0.9800 .
C18 H18C 0.9800 .
C17' N2 1.536(15) .
C17' H17A 0.9800 .
C17' H17B 0.9800 .
C17' H17C 0.9800 .
C17 N2 1.506(13) .
C17 H17D 0.9800 .
C17 H17E 0.9800 .
C17 H17F 0.9800 .
N1 O3 1.221(6) .
N1 O4 1.225(6) .
O2 Tb1 2.382(3) 7_535
O5 Tb1 2.382(3) 4
O6 Tb1 2.318(3) 6_546
O6 Tb1 2.875(3) 4
O7 Tb1 2.403(3) 5_646
O8 Tb1 2.495(3) 5_646
